data_4316759
loop_
_publ_author_name
'Gaelle Dupouy'
'Smail Triki'
'Mathieu Marchivie'
'Nathalie Cosquer'
'Carlos J. G\'omez-Garc\'ia'
'S\'ebastien Pillet'
'El-Eulmi Bendeif'
'Claude Lecomte'
'Saket Asthana'
'Jean-Fran\,cois L\'etard'

_publ_contact_author_address
;
UMR CNRS 6521, Universit\'e de Bretagne Occidentale,
BP 809, 29285 Brest Cedex (France)
;
_publ_contact_author_email ' triki@univ-brest.fr'
_publ_contact_author_fax +33298017001
_publ_contact_author_name ' Prof. Smail Triki'
_publ_contact_author_phone +33298016146
_publ_section_title
;
 Cyanocarbanion-Based Spin-Crossover Materials: Photocrystallographic and
 Photomagnetic Studies of a New Iron(II) Neutral Chain
;
_journal_name_full 'Inorganic Chemistry'
_journal_page_first 9358
_journal_page_last 9368
_journal_paper_doi 10.1021/ic101038z
_journal_volume 49
_journal_year 2010
_chemical_compound_source 'synthesis as described'
_chemical_formula_moiety 'C34 H20 Fe1 N18'
_chemical_formula_sum 'C34 H20 Fe N18'
_chemical_formula_weight 736.53
_chemical_name_systematic
;
 ?
;
_space_group_IT_number 14
_symmetry_cell_setting monoclinic
_symmetry_Int_Tables_number 14
_symmetry_space_group_name_Hall '-P 2yn'
_symmetry_space_group_name_H-M 'P 1 21/n 1'
_atom_sites_solution_hydrogens difmap
_atom_sites_solution_primary direct
_atom_sites_solution_secondary difmap
_audit_conform_dict_location ftp://ftp.iucr.org/pub/cif_core.dic
_audit_conform_dict_name cif_core.dic
_audit_conform_dict_version 2.4
_audit_creation_date 2009-09-24T10:11:48-00:00
_audit_creation_method 'WinGX routine CIF_UPDATE'
_cell_angle_alpha 90
_cell_angle_beta 90.866(2)
_cell_angle_gamma 90
_cell_formula_units_Z 2
_cell_length_a 11.1139(2)
_cell_length_b 12.1722(3)
_cell_length_c 11.8855(2)
_cell_measurement_reflns_used 5267
_cell_measurement_temperature 10(2)
_cell_measurement_theta_max 32.4316
_cell_measurement_theta_min 2.9944
_cell_measurement_wavelength 0.71073
_cell_volume 1607.69(6)
_computing_cell_refinement
;
        CrysAlis RED, Oxford Diffraction Ltd.,
        Version 1.171.32.29 (release 10-06-2008 CrysAlis171 .NET)
        (compiled Jun 10 2008,16:49:55)
;
_computing_data_collection
;
        CrysAlis CCD, Oxford Diffraction Ltd.,
        Version 1.171.32.29 (release 10-06-2008 CrysAlis171 .NET)
        (compiled Jun 10 2008,16:49:55)
;
_computing_data_reduction
;
        CrysAlis RED, Oxford Diffraction Ltd.,
        Version 1.171.32.29 (release 10-06-2008 CrysAlis171 .NET)
        (compiled Jun 10 2008,16:49:55)
;
_computing_molecular_graphics 'Ortep-3 for Windows (Farrugia, 1997)'
_computing_publication_material 'WinGX publication routines (Farrugia, 1999)'
_computing_structure_refinement 'SHELXL-97 (Sheldrick, 1997)'
_computing_structure_solution 'SIR97 (Giacovazzo et al, 1997)'
_diffrn_ambient_temperature 10(2)
_diffrn_detector_area_resol_mean 10.4508
_diffrn_measured_fraction_theta_full 0.789
_diffrn_measured_fraction_theta_max 0.789
_diffrn_measurement_device 'four-circle diffractometer'
_diffrn_measurement_method 'intensities measurment from phi and omega scans'
_diffrn_orient_matrix_UB_11 -0.0010692335
_diffrn_orient_matrix_UB_12 -0.0351212444
_diffrn_orient_matrix_UB_13 0.0475921577
_diffrn_orient_matrix_UB_21 0.0636720656
_diffrn_orient_matrix_UB_22 -0.003647689
_diffrn_orient_matrix_UB_23 -0.000663752
_diffrn_orient_matrix_UB_31 0.0042321299
_diffrn_orient_matrix_UB_32 0.0463668015
_diffrn_orient_matrix_UB_33 0.0360072919
_diffrn_radiation_monochromator graphite
_diffrn_radiation_probe x-ray
_diffrn_radiation_type MoK\a
_diffrn_radiation_wavelength 0.71073
_diffrn_reflns_av_R_equivalents 0.0257
_diffrn_reflns_av_unetI/netI 0.0405
_diffrn_reflns_limit_h_max 16
_diffrn_reflns_limit_h_min -10
_diffrn_reflns_limit_k_max 17
_diffrn_reflns_limit_k_min -12
_diffrn_reflns_limit_l_max 17
_diffrn_reflns_limit_l_min -12
_diffrn_reflns_number 8194
_diffrn_reflns_theta_full 32.51
_diffrn_reflns_theta_max 32.51
_diffrn_reflns_theta_min 3
_exptl_absorpt_coefficient_mu 0.528
_exptl_absorpt_correction_T_max 1
_exptl_absorpt_correction_T_min 0.65594
_exptl_absorpt_correction_type multi-scan
_exptl_absorpt_process_details
;
        CrysAlis RED, Oxford Diffraction Ltd.,
        Version 1.171.32.29 (release 10-06-2008 CrysAlis171 .NET)
        (compiled Jun 10 2008,16:49:55)
        Empirical absorption correction using spherical harmonics,
 implemented in SCALE3 ABSPACK scaling algorithm.
;
_exptl_crystal_colour red
_exptl_crystal_density_diffrn 1.521
_exptl_crystal_density_method 'not measured'
_exptl_crystal_description prism
_exptl_crystal_F_000 752
_exptl_crystal_size_max 0.39
_exptl_crystal_size_mid 0.19
_exptl_crystal_size_min 0.17
_refine_diff_density_max 0.779
_refine_diff_density_min -0.964
_refine_diff_density_rms 0.101
_refine_ls_extinction_method none
_refine_ls_goodness_of_fit_ref 1.286
_refine_ls_hydrogen_treatment refall
_refine_ls_matrix_type full
_refine_ls_number_parameters 312
_refine_ls_number_reflns 4596
_refine_ls_number_restraints 0
_refine_ls_restrained_S_all 1.286
_refine_ls_R_factor_all 0.0914
_refine_ls_R_factor_gt 0.0789
_refine_ls_shift/su_max 0
_refine_ls_shift/su_mean 0
_refine_ls_structure_factor_coef Fsqd
_refine_ls_weighting_details 'calc w=1/[\s^2^(Fo^2^)+(0.0001P)^2^+6.5363P] where P=(Fo^2^+2Fc^2^)/3'
_refine_ls_weighting_scheme calc
_refine_ls_wR_factor_gt 0.1608
_refine_ls_wR_factor_ref 0.1642
_reflns_number_gt 3813
_reflns_number_total 4596
_reflns_threshold_expression >2sigma(I)
_cod_data_source_file ic101038z_si_001_1.cif
_cod_data_source_block 10K_relax
_cod_database_code 4316759

loop_
_symmetry_equiv_pos_as_xyz
'x, y, z'
'-x+1/2, y+1/2, -z+1/2'
'-x, -y, -z'
'x-1/2, -y-1/2, z-1/2'

loop_
_atom_site_label
_atom_site_type_symbol
_atom_site_fract_x
_atom_site_fract_y
_atom_site_fract_z
_atom_site_U_iso_or_equiv
_atom_site_adp_type
_atom_site_occupancy
_atom_site_symmetry_multiplicity
_atom_site_calc_flag
_atom_site_refinement_flags
_atom_site_disorder_assembly
_atom_site_disorder_group
C1 C 0.4505(3) 0.7562(3) 0.0372(3) 0.0192(7) Uani 1 1 d . A .
C2 C 0.4339(3) 0.6480(3) 0.0034(3) 0.0233(8) Uani 1 1 d . . .
C3 C 0.4566(3) 0.6193(3) -0.1063(4) 0.0235(8) Uani 1 1 d . . .
C4 C 0.4961(3) 0.6980(3) -0.1811(3) 0.0206(7) Uani 1 1 d . . .
C5 C 0.5094(3) 0.8047(3) -0.1412(3) 0.0176(7) Uani 1 1 d . A .
C6 C 0.5448(3) 0.8987(3) -0.2081(3) 0.0171(7) Uani 1 1 d . A .
C7 C 0.6067(3) 1.0158(3) -0.3324(3) 0.0169(7) Uani 1 1 d . A .
C8 C 0.6514(3) 1.0606(3) -0.4380(3) 0.0173(7) Uani 1 1 d . . .
C9 C 0.6941(3) 1.1678(3) -0.4430(3) 0.0184(7) Uani 1 1 d . . .
C10 C 0.7338(3) 1.2056(3) -0.5461(3) 0.0193(7) Uani 1 1 d . . .
C11 C 0.7304(3) 1.1365(3) -0.6389(3) 0.0197(7) Uani 1 1 d . . .
C12 C 0.6867(3) 1.0307(3) -0.6250(3) 0.0204(7) Uani 1 1 d . . .
C15 C 1.0934(3) 0.8417(3) -0.0982(3) 0.0168(7) Uani 1 1 d . . .
C16 C 1 1 0 0.0121(8) Uani 1 2 d S . .
N3 N 0.6764(3) 0.9910(3) 0.0269(2) 0.0193(6) Uani 1 1 d . . .
C131 C 0.7779(6) 0.9914(7) 0.0007(7) 0.0137(15) Uiso 0.5 1 d P A 1
C141 C 0.8771(7) 0.9361(8) -0.1639(7) 0.0125(17) Uiso 0.5 1 d P A 1
N81 N 0.8597(8) 0.9027(10) -0.2532(9) 0.0164(17) Uani 0.5 1 d P A 1
N91 N 1.1581(7) 0.7726(6) -0.1156(5) 0.0161(12) Uani 0.5 1 d P B 1
C17 C 0.8891(5) 0.9794(5) -0.0531(5) 0.0127(12) Uani 0.5 1 d P A 1
C132 C 0.7739(6) 1.0129(7) 0.0257(7) 0.0136(16) Uiso 0.5 1 d P A 2
C142 C 0.8951(7) 0.9119(8) -0.1666(7) 0.0126(17) Uiso 0.5 1 d P B 2
N82 N 0.8222(8) 0.9016(10) -0.2336(9) 0.0171(18) Uani 0.5 1 d P B 2
N92 N 1.1044(6) 0.7615(6) -0.1379(6) 0.0179(13) Uani 0.5 1 d P B 2
C18 C 0.8925(5) 1.0503(6) 0.0406(5) 0.0120(11) Uani 0.5 1 d P . 2
C19 C 0.9922(5) 0.9174(5) -0.0854(5) 0.0104(11) Uani 0.5 1 d P . 2
N1 N 0.4876(2) 0.8344(3) -0.0342(2) 0.0166(6) Uani 1 1 d . . .
N2 N 0.5389(2) 0.9993(3) -0.1644(2) 0.0171(5) Uani 1 1 d . . .
N4 N 0.5778(3) 1.0727(3) -0.2434(2) 0.0165(6) Uani 1 1 d . A .
N5 N 0.5862(3) 0.9060(3) -0.3129(3) 0.0193(6) Uani 1 1 d . . .
N6 N 0.6155(3) 0.8127(3) -0.3798(3) 0.0225(7) Uani 1 1 d . A .
N7 N 0.6469(3) 0.9921(3) -0.5273(2) 0.0211(6) Uani 1 1 d . . .
Fe01 Fe 0.5 1 0 0.01348(16) Uani 1 2 d S . .
H1 H 0.435(4) 0.776(4) 0.108(4) 0.019(11) Uiso 1 1 d . . .
H1N H 0.617(4) 0.833(4) -0.448(4) 0.025(12) Uiso 1 1 d . . .
H2 H 0.405(4) 0.600(4) 0.057(4) 0.022(11) Uiso 1 1 d . . .
H2N H 0.699(4) 0.801(4) -0.359(4) 0.029(12) Uiso 1 1 d . . .
H3 H 0.447(4) 0.547(4) -0.129(4) 0.032(13) Uiso 1 1 d . . .
H4 H 0.511(3) 0.685(3) -0.262(3) 0.007(9) Uiso 1 1 d . . .
H5 H 0.685(4) 0.982(4) -0.689(4) 0.024(11) Uiso 1 1 d . . .
H6 H 0.761(4) 1.162(4) -0.710(4) 0.039(14) Uiso 1 1 d . . .
H7 H 0.768(4) 1.279(4) -0.560(4) 0.027(12) Uiso 1 1 d . . .
H8 H 0.700(4) 1.210(3) -0.380(4) 0.016(10) Uiso 1 1 d . . .

loop_
_atom_site_aniso_label
_atom_site_aniso_U_11
_atom_site_aniso_U_22
_atom_site_aniso_U_33
_atom_site_aniso_U_23
_atom_site_aniso_U_13
_atom_site_aniso_U_12
C1 0.0152(14) 0.022(2) 0.0210(17) 0.0053(14) 0.0006(12) 0.0011(13)
C2 0.0192(16) 0.020(2) 0.0307(19) 0.0107(16) 0.0009(14) 0.0008(13)
C3 0.0201(16) 0.015(2) 0.035(2) 0.0045(16) -0.0036(14) 0.0014(13)
C4 0.0211(16) 0.0176(19) 0.0230(17) -0.0005(14) -0.0025(13) 0.0011(13)
C5 0.0167(14) 0.0163(19) 0.0199(15) 0.0005(13) 0.0000(12) 0.0012(12)
C6 0.0211(15) 0.0145(18) 0.0158(15) -0.0003(13) 0.0008(12) -0.0008(13)
C7 0.0225(15) 0.0110(18) 0.0171(14) 0.0033(13) -0.0015(12) -0.0007(12)
C8 0.0194(15) 0.0184(19) 0.0140(14) 0.0025(13) -0.0038(12) -0.0009(12)
C9 0.0200(15) 0.0172(19) 0.0180(15) 0.0031(14) -0.0047(12) -0.0008(13)
C10 0.0212(16) 0.017(2) 0.0193(16) 0.0052(14) -0.0015(12) -0.0010(13)
C11 0.0192(15) 0.025(2) 0.0152(15) 0.0057(14) 0.0011(12) 0.0009(13)
C12 0.0240(16) 0.019(2) 0.0186(16) 0.0002(13) 0.0011(13) -0.0003(13)
C15 0.0264(16) 0.0171(19) 0.0069(12) 0.0044(12) 0.0043(11) 0.0058(13)
C16 0.0157(18) 0.013(2) 0.0081(16) 0.0047(17) 0.0011(13) 0.0036(17)
N3 0.0236(13) 0.0119(15) 0.0228(14) -0.0049(12) 0.0091(11) 0.0000(11)
N81 0.018(4) 0.022(4) 0.008(4) 0.002(3) 0.001(3) 0.000(4)
N91 0.025(3) 0.016(3) 0.008(3) 0.005(2) 0.000(2) 0.008(3)
C17 0.015(3) 0.012(3) 0.011(2) 0.002(2) 0.000(2) 0.003(2)
N82 0.018(4) 0.021(4) 0.013(4) -0.002(3) 0.001(3) 0.002(4)
N92 0.017(3) 0.021(4) 0.016(3) -0.004(3) -0.001(2) 0.002(3)
C18 0.014(3) 0.014(3) 0.008(2) 0.002(2) 0.000(2) 0.001(2)
C19 0.016(3) 0.012(3) 0.003(2) 0.001(2) -0.001(2) 0.002(2)
N1 0.0110(11) 0.0193(17) 0.0194(13) 0.0044(12) -0.0030(10) -0.0002(10)
N2 0.0184(12) 0.0130(15) 0.0199(12) 0.0035(12) -0.0020(10) 0.0003(12)
N4 0.0225(13) 0.0155(16) 0.0114(12) 0.0022(11) -0.0011(10) -0.0023(11)
N5 0.0256(14) 0.0126(16) 0.0198(14) 0.0014(12) 0.0005(11) -0.0011(11)
N6 0.0353(18) 0.0149(17) 0.0175(14) -0.0030(12) 0.0046(13) -0.0015(13)
N7 0.0253(14) 0.0189(17) 0.0193(13) -0.0016(13) 0.0025(11) -0.0021(13)
Fe01 0.0108(3) 0.0134(4) 0.0163(3) 0.0015(3) 0.0013(2) 0.0010(3)

loop_
_atom_type_symbol
_atom_type_description
_atom_type_scat_dispersion_real
_atom_type_scat_dispersion_imag
_atom_type_scat_source
C C 0.0033 0.0016 'International Tables Vol C Tables 4.2.6.8 and 6.1.1.4'
H H 0 0 'International Tables Vol C Tables 4.2.6.8 and 6.1.1.4'
N N 0.0061 0.0033 'International Tables Vol C Tables 4.2.6.8 and 6.1.1.4'
Fe Fe 0.3463 0.8444 'International Tables Vol C Tables 4.2.6.8 and 6.1.1.4'

loop_
_geom_angle_atom_site_label_1
_geom_angle_atom_site_label_2
_geom_angle_atom_site_label_3
_geom_angle
_geom_angle_site_symmetry_1
_geom_angle_site_symmetry_3
_geom_angle_publ_flag
N1 C1 C2 122.0(4) . . ?
C3 C2 C1 119.3(4) . . ?
C2 C3 C4 119.8(4) . . ?
C3 C4 C5 117.5(4) . . ?
N1 C5 C4 123.5(3) . . ?
N1 C5 C6 111.1(3) . . ?
C4 C5 C6 125.4(3) . . ?
N2 C6 N5 108.8(3) . . ?
N2 C6 C5 119.8(3) . . ?
N5 C6 C5 131.5(3) . . ?
N4 C7 N5 109.5(3) . . ?
N4 C7 C8 126.0(3) . . ?
N5 C7 C8 124.5(3) . . ?
N7 C8 C9 123.7(3) . . ?
N7 C8 C7 115.8(3) . . ?
C9 C8 C7 120.5(3) . . ?
C10 C9 C8 117.6(3) . . ?
C11 C10 C9 119.7(4) . . ?
C10 C11 C12 118.3(3) . . ?
N7 C12 C11 123.5(4) . . ?
N92 C15 N91 34.7(4) . . ?
N92 C15 C19 134.4(6) . . ?
N91 C15 C19 169.0(6) . . ?
N92 C15 C18 167.4(6) . 3_775 ?
N91 C15 C18 132.8(6) . 3_775 ?
C19 C15 C18 58.1(4) . 3_775 ?
C17 C16 C17 180.0000(10) 3_775 . ?
C17 C16 C19 119.3(3) 3_775 . ?
C17 C16 C19 60.7(3) . . ?
C17 C16 C19 60.7(3) 3_775 3_775 ?
C17 C16 C19 119.3(3) . 3_775 ?
C19 C16 C19 180.0(5) . 3_775 ?
C17 C16 C18 59.6(4) 3_775 3_775 ?
C17 C16 C18 120.4(4) . 3_775 ?
C19 C16 C18 60.2(3) . 3_775 ?
C19 C16 C18 119.8(3) 3_775 3_775 ?
C17 C16 C18 120.4(4) 3_775 . ?
C17 C16 C18 59.6(4) . . ?
C19 C16 C18 119.8(3) . . ?
C19 C16 C18 60.2(3) 3_775 . ?
C18 C16 C18 180.0000(10) 3_775 . ?
C132 N3 C131 19.8(5) . . ?
C132 N3 Fe01 160.3(5) . . ?
C131 N3 Fe01 155.1(4) . . ?
N3 C131 C17 166.7(8) . . ?
N81 C141 C17 175.7(9) . . ?
C16 C17 C131 123.4(5) . . ?
C16 C17 C141 123.6(5) . . ?
C131 C17 C141 112.8(6) . . ?
N3 C132 C18 170.5(9) . . ?
N82 C142 C19 175.4(10) . . ?
C132 C18 C16 127.3(6) . . ?
C132 C18 C19 165.4(6) . 3_775 ?
C16 C18 C19 59.8(3) . 3_775 ?
C132 C18 C15 115.9(6) . 3_775 ?
C16 C18 C15 116.7(4) . 3_775 ?
C19 C18 C15 60.0(4) 3_775 3_775 ?
C16 C19 C18 60.0(4) . 3_775 ?
C16 C19 C142 123.0(6) . . ?
C18 C19 C142 156.7(6) 3_775 . ?
C16 C19 C15 118.5(4) . . ?
C18 C19 C15 61.8(4) 3_775 . ?
C142 C19 C15 118.1(6) . . ?
C1 N1 C5 117.9(3) . . ?
C1 N1 Fe01 126.0(3) . . ?
C5 N1 Fe01 115.8(2) . . ?
C6 N2 N4 108.4(3) . . ?
C6 N2 Fe01 113.3(2) . . ?
N4 N2 Fe01 137.6(2) . . ?
C7 N4 N2 107.0(3) . . ?
C6 N5 C7 106.3(3) . . ?
C6 N5 N6 123.4(3) . . ?
C7 N5 N6 129.8(3) . . ?
C12 N7 C8 117.2(3) . . ?
N3 Fe01 N3 180 . 3_675 ?
N3 Fe01 N2 85.98(11) . . ?
N3 Fe01 N2 94.02(11) 3_675 . ?
N3 Fe01 N2 94.02(11) . 3_675 ?
N3 Fe01 N2 85.98(11) 3_675 3_675 ?
N2 Fe01 N2 180.00(18) . 3_675 ?
N3 Fe01 N1 92.34(12) . . ?
N3 Fe01 N1 87.66(12) 3_675 . ?
N2 Fe01 N1 79.56(12) . . ?
N2 Fe01 N1 100.44(12) 3_675 . ?
N3 Fe01 N1 87.66(12) . 3_675 ?
N3 Fe01 N1 92.34(12) 3_675 3_675 ?
N2 Fe01 N1 100.44(12) . 3_675 ?
N2 Fe01 N1 79.56(12) 3_675 3_675 ?
N1 Fe01 N1 180.00(16) . 3_675 ?

loop_
_geom_bond_atom_site_label_1
_geom_bond_atom_site_label_2
_geom_bond_distance
_geom_bond_site_symmetry_2
_geom_bond_publ_flag
C1 N1 1.344(5) . ?
C1 C2 1.389(6) . ?
C2 C3 1.377(6) . ?
C3 C4 1.383(5) . ?
C4 C5 1.390(5) . ?
C5 N1 1.348(4) . ?
C5 C6 1.450(5) . ?
C6 N2 1.331(5) . ?
C6 N5 1.338(4) . ?
C7 N4 1.309(4) . ?
C7 N5 1.376(5) . ?
C7 C8 1.462(5) . ?
C8 N7 1.351(5) . ?
C8 C9 1.390(5) . ?
C9 C10 1.387(5) . ?
C10 C11 1.387(5) . ?
C11 C12 1.387(5) . ?
C12 N7 1.334(5) . ?
C15 N92 1.091(8) . ?
C15 N91 1.128(7) . ?
C15 C19 1.464(7) . ?
C15 C18 1.490(8) 3_775 ?
C16 C17 1.399(6) 3_775 ?
C16 C17 1.399(6) . ?
C16 C19 1.431(6) . ?
C16 C19 1.431(6) 3_775 ?
C16 C18 1.433(6) 3_775 ?
C16 C18 1.433(6) . ?
N3 C132 1.116(8) . ?
N3 C131 1.175(8) . ?
N3 Fe01 1.985(3) . ?
C131 C17 1.407(9) . ?
C141 N81 1.150(14) . ?
C141 C17 1.423(10) . ?
C132 C18 1.403(9) . ?
C142 N82 1.135(14) . ?
C142 C19 1.438(9) . ?
C18 C19 1.435(8) 3_775 ?
C18 C15 1.490(8) 3_775 ?
C19 C18 1.435(8) 3_775 ?
N1 Fe01 2.061(3) . ?
N2 N4 1.370(4) . ?
N2 Fe01 2.008(3) . ?
N5 N6 1.426(4) . ?
Fe01 N3 1.985(3) 3_675 ?
Fe01 N2 2.008(3) 3_675 ?
Fe01 N1 2.061(3) 3_675 ?
